data_7022204
loop_
_publ_author_name
'Stefankiewicz, Artur R.'
'Wa\/l\;esa-Chorab, Monika'
'Harrowfield, Jack'
'Kubicki, Maciej'
'Hnatejko, Zbigniew'
'Korabik, Maria'
'Patroniak, Violetta'

_publ_section_title
;
 Self-assembly of transition metal ion complexes of a hybrid
 pyrazine-terpyridine ligand.
;
_journal_issue 5
_journal_name_full 'Dalton transactions (Cambridge, England : 2003)'
_journal_page_first 1743
_journal_page_last 1751
_journal_paper_doi 10.1039/c2dt31982a
_journal_volume 42
_journal_year 2013
_chemical_formula_moiety 'C34 H22 N8'
_chemical_formula_sum 'C34 H22 N8'
_chemical_formula_weight 542.60
_chemical_name_systematic
;
?
;
_space_group_IT_number 14
_symmetry_cell_setting monoclinic
_symmetry_space_group_name_Hall '-P 2ybc'
_symmetry_space_group_name_H-M 'P 1 21/c 1'
_atom_sites_solution_hydrogens geom
_atom_sites_solution_primary direct
_atom_sites_solution_secondary difmap
_audit_creation_method SHELXL-97
_cell_angle_alpha 90.00
_cell_angle_beta 104.9800(11)
_cell_angle_gamma 90.00
_cell_formula_units_Z 4
_cell_length_a 9.4930(2)
_cell_length_b 20.5040(5)
_cell_length_c 14.2010(4)
_cell_measurement_reflns_used 5974
_cell_measurement_temperature 173(2)
_cell_measurement_theta_max 29.131
_cell_measurement_theta_min 0.998
_cell_volume 2670.21(12)
_computing_cell_refinement 'Denzo (Nonius B.V., 1998)'
_computing_data_collection 'Collect (Nonius B.V., 1998)'
_computing_data_reduction 'Denzo (Nonius B.V., 1998)'
_computing_molecular_graphics 'PLATON 98 (Spek, 1998)'
_computing_publication_material 'SHELXL-97 (Sheldrick, 1997)'
_computing_structure_refinement 'SHELXL-97 (Sheldrick, 1997)'
_computing_structure_solution 'SHELXS-97 (Sheldrick, 1997)'
_diffrn_ambient_temperature 173(2)
_diffrn_measured_fraction_theta_full 0.996
_diffrn_measured_fraction_theta_max 0.996
_diffrn_measurement_device_type KappaCCD
_diffrn_measurement_method '\p scans'
_diffrn_radiation_monochromator graphite
_diffrn_radiation_source 'fine-focus sealed tube'
_diffrn_radiation_type MoK\a
_diffrn_radiation_wavelength 0.71070
_diffrn_reflns_av_R_equivalents 0.0471
_diffrn_reflns_av_sigmaI/netI 0.0961
_diffrn_reflns_limit_h_max 12
_diffrn_reflns_limit_h_min -12
_diffrn_reflns_limit_k_max 28
_diffrn_reflns_limit_k_min -21
_diffrn_reflns_limit_l_max 19
_diffrn_reflns_limit_l_min -19
_diffrn_reflns_number 12365
_diffrn_reflns_theta_full 29.10
_diffrn_reflns_theta_max 29.10
_diffrn_reflns_theta_min 1.79
_exptl_absorpt_coefficient_mu 0.084
_exptl_absorpt_correction_type none
_exptl_crystal_colour colorless
_exptl_crystal_density_diffrn 1.350
_exptl_crystal_density_method 'not measured'
_exptl_crystal_description prism
_exptl_crystal_F_000 1128
_exptl_crystal_size_max 0.18
_exptl_crystal_size_mid 0.12
_exptl_crystal_size_min 0.12
_refine_diff_density_max 0.191
_refine_diff_density_min -0.218
_refine_diff_density_rms 0.044
_refine_ls_extinction_method none
_refine_ls_goodness_of_fit_ref 1.011
_refine_ls_hydrogen_treatment constr
_refine_ls_matrix_type full
_refine_ls_number_parameters 379
_refine_ls_number_reflns 7126
_refine_ls_number_restraints 0
_refine_ls_restrained_S_all 1.011
_refine_ls_R_factor_all 0.1311
_refine_ls_R_factor_gt 0.0627
_refine_ls_shift/su_max 0.001
_refine_ls_shift/su_mean 0.000
_refine_ls_structure_factor_coef Fsqd
_refine_ls_weighting_details 'calc w=1/[\s^2^(Fo^2^)+(0.0592P)^2^+0.0000P] where P=(Fo^2^+2Fc^2^)/3'
_refine_ls_weighting_scheme calc
_refine_ls_wR_factor_gt 0.1203
_refine_ls_wR_factor_ref 0.1412
_reflns_number_gt 4097
_reflns_number_total 7126
_reflns_threshold_expression >2sigma(I)
_cod_data_source_file c2dt31982a.txt
_cod_data_source_block shelxs97
_cod_original_cell_volume 2670.21(11)
_cod_original_sg_symbol_H-M p21/c
_cod_database_code 7022204

loop_
_symmetry_equiv_pos_as_xyz
'x, y, z'
'-x, y+1/2, -z+1/2'
'-x, -y, -z'
'x, -y-1/2, z-1/2'

loop_
_atom_site_label
_atom_site_type_symbol
_atom_site_fract_x
_atom_site_fract_y
_atom_site_fract_z
_atom_site_U_iso_or_equiv
_atom_site_adp_type
_atom_site_occupancy
_atom_site_symmetry_multiplicity
_atom_site_calc_flag
N1 N 0.05642(14) 0.28865(6) 0.91777(9) 0.0281(3) Uani 1 1 d
N2 N -0.28763(14) 0.21552(6) 0.91796(9) 0.0285(3) Uani 1 1 d
N3 N 0.03171(14) 0.41069(6) 0.81820(9) 0.0281(3) Uani 1 1 d
N4 N -0.33047(15) 0.47848(6) 0.76647(10) 0.0317(3) Uani 1 1 d
N5 N 0.37488(15) 0.36245(6) 0.79336(10) 0.0345(3) Uani 1 1 d
N6 N 0.42452(15) 0.33409(6) 0.99152(10) 0.0346(3) Uani 1 1 d
N7 N -0.66901(17) 0.53747(7) 0.80295(12) 0.0487(4) Uani 1 1 d
N8 N -0.64733(17) 0.14671(8) 0.83569(11) 0.0529(4) Uani 1 1 d
C4 C -0.40888(17) 0.19262(7) 0.85523(11) 0.0290(4) Uani 1 1 d
C5 C -0.18292(17) 0.24151(7) 0.88194(11) 0.0279(3) Uani 1 1 d
C7 C -0.52429(18) 0.16651(7) 0.89854(11) 0.0322(4) Uani 1 1 d
C8 C -0.05542(16) 0.27067(7) 0.95334(11) 0.0275(4) Uani 1 1 d
C9 C -0.19830(17) 0.45951(7) 0.81933(12) 0.0298(4) Uani 1 1 d
C10 C 0.16922(17) 0.31943(7) 0.97776(11) 0.0294(4) Uani 1 1 d
C11 C 0.26406(17) 0.35848(7) 0.83570(11) 0.0288(4) Uani 1 1 d
C13 C 0.28900(17) 0.33876(7) 0.93386(12) 0.0297(4) Uani 1 1 d
C15 C -0.10220(17) 0.42720(7) 0.76554(11) 0.0284(4) Uani 1 1 d
C16 C 0.11807(17) 0.37757(7) 0.77365(11) 0.0285(4) Uani 1 1 d
C17 C -0.57148(19) 0.52110(7) 0.75370(14) 0.0367(4) Uani 1 1 d
C18 C -0.15227(18) 0.41264(8) 0.66640(12) 0.0364(4) Uani 1 1 d
H18 H -0.2474 0.4252 0.6307 0.044 Uiso 1 1 calc
C19 C -0.50412(19) 0.16278(8) 0.99885(12) 0.0392(4) Uani 1 1 d
H19 H -0.4147 0.1765 1.0416 0.047 Uiso 1 1 calc
C20 C 0.07651(19) 0.36166(7) 0.67525(12) 0.0353(4) Uani 1 1 d
H20 H 0.1410 0.3389 0.6457 0.042 Uiso 1 1 calc
C21 C -0.3839(2) 0.51498(8) 0.91386(14) 0.0406(4) Uani 1 1 d
H21 H -0.4502 0.5350 0.9449 0.049 Uiso 1 1 calc
C22 C -0.42823(19) 0.19445(8) 0.75499(12) 0.0374(4) Uani 1 1 d
H22 H -0.5150 0.1780 0.7122 0.045 Uiso 1 1 calc
C23 C 0.17696(18) 0.33119(8) 1.07535(12) 0.0361(4) Uani 1 1 d
H23 H 0.2591 0.3526 1.1162 0.043 Uiso 1 1 calc
C26 C 0.06231(19) 0.31097(8) 1.11163(12) 0.0399(4) Uani 1 1 d
H26 H 0.0651 0.3178 1.1783 0.048 Uiso 1 1 calc
C27 C -0.31972(19) 0.22048(8) 0.71882(11) 0.0401(4) Uani 1 1 d
H27 H -0.3306 0.2219 0.6504 0.048 Uiso 1 1 calc
C28 C -0.42216(19) 0.50511(7) 0.81348(12) 0.0334(4) Uani 1 1 d
C29 C -0.05622(18) 0.28082(8) 1.05012(12) 0.0358(4) Uani 1 1 d
H29 H -0.1368 0.2673 1.0734 0.043 Uiso 1 1 calc
C30 C -0.0610(2) 0.37976(8) 0.62137(12) 0.0398(4) Uani 1 1 d
H30 H -0.0923 0.3696 0.5539 0.048 Uiso 1 1 calc
C31 C -0.15419(18) 0.46604(8) 0.92037(12) 0.0380(4) Uani 1 1 d
H31 H -0.0613 0.4507 0.9561 0.046 Uiso 1 1 calc
C32 C -0.19479(18) 0.24459(8) 0.78197(11) 0.0345(4) Uani 1 1 d
H32 H -0.1188 0.2628 0.7580 0.041 Uiso 1 1 calc
C33 C -0.2479(2) 0.49510(9) 0.96751(13) 0.0434(5) Uani 1 1 d
H33 H -0.2191 0.5014 1.0361 0.052 Uiso 1 1 calc
C34 C 0.50851(18) 0.35345(7) 0.85069(13) 0.0378(4) Uani 1 1 d
H34 H 0.5891 0.3539 0.8226 0.045 Uiso 1 1 calc
C35 C 0.53344(18) 0.34348(8) 0.94970(13) 0.0378(4) Uani 1 1 d
H35 H 0.6309 0.3433 0.9892 0.045 Uiso 1 1 calc
C36 C -0.6145(2) 0.13906(9) 1.03579(13) 0.0497(5) Uani 1 1 d
H36 H -0.6031 0.1365 1.1041 0.060 Uiso 1 1 calc
C37 C -0.6064(2) 0.51767(8) 0.65298(14) 0.0453(5) Uani 1 1 d
H37 H -0.5346 0.5061 0.6201 0.054 Uiso 1 1 calc
C38 C -0.7476(2) 0.53144(10) 0.60109(15) 0.0574(6) Uani 1 1 d
H38 H -0.7746 0.5292 0.5319 0.069 Uiso 1 1 calc
C39 C -0.7519(2) 0.12318(12) 0.87318(15) 0.0688(7) Uani 1 1 d
H39 H -0.8391 0.1082 0.8292 0.083 Uiso 1 1 calc
C40 C -0.8051(2) 0.55058(9) 0.75026(18) 0.0587(6) Uani 1 1 d
H40 H -0.8757 0.5620 0.7842 0.070 Uiso 1 1 calc
C41 C -0.8483(2) 0.54841(10) 0.65065(18) 0.0617(6) Uani 1 1 d
H41 H -0.9459 0.5584 0.6166 0.074 Uiso 1 1 calc
C42 C -0.7417(2) 0.11914(11) 0.97128(15) 0.0605(6) Uani 1 1 d
H42 H -0.8208 0.1030 0.9940 0.073 Uiso 1 1 calc

loop_
_atom_site_aniso_label
_atom_site_aniso_U_11
_atom_site_aniso_U_22
_atom_site_aniso_U_33
_atom_site_aniso_U_23
_atom_site_aniso_U_13
_atom_site_aniso_U_12
N1 0.0234(7) 0.0319(7) 0.0286(7) 0.0013(5) 0.0059(6) -0.0029(6)
N2 0.0241(7) 0.0325(7) 0.0283(7) 0.0008(5) 0.0059(6) -0.0027(6)
N3 0.0229(7) 0.0309(7) 0.0304(7) 0.0012(5) 0.0070(6) 0.0008(5)
N4 0.0272(8) 0.0314(7) 0.0371(8) 0.0039(6) 0.0097(7) 0.0032(6)
N5 0.0270(8) 0.0344(7) 0.0447(9) 0.0027(6) 0.0142(7) 0.0022(6)
N6 0.0219(8) 0.0355(7) 0.0435(9) 0.0024(6) 0.0032(7) 0.0004(6)
N7 0.0334(9) 0.0506(9) 0.0664(12) 0.0067(8) 0.0209(9) 0.0103(7)
N8 0.0347(10) 0.0839(12) 0.0368(9) 0.0086(8) 0.0034(7) -0.0241(8)
C4 0.0242(9) 0.0316(8) 0.0301(9) -0.0009(6) 0.0050(7) -0.0033(7)
C5 0.0242(9) 0.0303(8) 0.0297(9) -0.0015(6) 0.0081(7) -0.0013(7)
C7 0.0268(9) 0.0382(9) 0.0312(9) 0.0015(7) 0.0065(7) -0.0041(7)
C8 0.0220(9) 0.0312(8) 0.0282(9) 0.0033(6) 0.0044(7) 0.0002(6)
C9 0.0239(9) 0.0294(8) 0.0356(9) 0.0000(7) 0.0070(8) -0.0003(7)
C10 0.0226(9) 0.0315(8) 0.0316(9) 0.0020(7) 0.0028(7) 0.0006(7)
C11 0.0242(9) 0.0262(8) 0.0360(9) -0.0010(6) 0.0081(7) -0.0004(6)
C13 0.0222(9) 0.0293(8) 0.0362(9) 0.0001(7) 0.0049(7) -0.0003(7)
C15 0.0235(9) 0.0306(8) 0.0305(9) 0.0014(6) 0.0060(7) -0.0004(7)
C16 0.0257(9) 0.0274(8) 0.0328(9) 0.0018(6) 0.0082(7) -0.0019(7)
C17 0.0308(10) 0.0285(8) 0.0535(12) 0.0053(8) 0.0157(9) 0.0043(7)
C18 0.0278(10) 0.0469(10) 0.0313(10) 0.0009(7) 0.0021(8) 0.0050(8)
C19 0.0340(10) 0.0509(10) 0.0327(10) -0.0024(8) 0.0087(8) -0.0094(8)
C20 0.0321(10) 0.0426(9) 0.0329(10) -0.0023(7) 0.0116(8) 0.0054(8)
C21 0.0340(11) 0.0389(9) 0.0523(12) -0.0133(8) 0.0168(9) -0.0018(8)
C22 0.0335(10) 0.0471(10) 0.0299(9) -0.0051(7) 0.0051(8) -0.0104(8)
C23 0.0263(9) 0.0462(9) 0.0312(9) -0.0009(7) -0.0006(7) -0.0056(8)
C26 0.0338(10) 0.0575(11) 0.0269(9) -0.0014(8) 0.0054(8) -0.0066(8)
C27 0.0399(11) 0.0555(10) 0.0258(9) -0.0044(8) 0.0104(8) -0.0113(9)
C28 0.0296(10) 0.0271(8) 0.0446(11) 0.0010(7) 0.0118(8) 0.0013(7)
C29 0.0294(10) 0.0473(9) 0.0320(9) 0.0018(7) 0.0101(8) -0.0047(8)
C30 0.0398(11) 0.0510(10) 0.0272(9) -0.0024(8) 0.0061(8) 0.0058(8)
C31 0.0282(10) 0.0453(10) 0.0383(10) -0.0091(8) 0.0049(8) -0.0013(8)
C32 0.0316(10) 0.0441(9) 0.0300(9) -0.0017(7) 0.0119(8) -0.0082(8)
C33 0.0370(11) 0.0566(11) 0.0368(10) -0.0170(8) 0.0100(9) -0.0034(9)
C34 0.0231(9) 0.0343(9) 0.0595(12) 0.0059(8) 0.0170(9) 0.0027(7)
C35 0.0234(9) 0.0376(9) 0.0493(11) 0.0035(8) 0.0036(8) 0.0001(7)
C36 0.0454(13) 0.0696(13) 0.0366(11) 0.0017(9) 0.0149(9) -0.0154(10)
C37 0.0349(11) 0.0450(10) 0.0555(13) 0.0121(9) 0.0109(10) 0.0103(8)
C38 0.0429(13) 0.0663(13) 0.0595(14) 0.0175(10) 0.0070(11) 0.0155(10)
C39 0.0379(13) 0.1189(19) 0.0443(13) 0.0138(12) 0.0011(10) -0.0351(12)
C40 0.0371(12) 0.0599(12) 0.0856(17) 0.0156(11) 0.0276(12) 0.0161(10)
C41 0.0370(13) 0.0658(13) 0.0800(17) 0.0247(12) 0.0112(12) 0.0168(10)
C42 0.0392(13) 0.0964(16) 0.0476(13) 0.0119(11) 0.0141(10) -0.0225(11)

loop_
_atom_type_symbol
_atom_type_description
_atom_type_scat_dispersion_real
_atom_type_scat_dispersion_imag
_atom_type_scat_source
C C 0.0033 0.0016 'International Tables Vol C Tables 4.2.6.8 and 6.1.1.4'
H H 0.0000 0.0000 'International Tables Vol C Tables 4.2.6.8 and 6.1.1.4'
N N 0.0061 0.0033 'International Tables Vol C Tables 4.2.6.8 and 6.1.1.4'

loop_
_geom_angle_atom_site_label_1
_geom_angle_atom_site_label_2
_geom_angle_atom_site_label_3
_geom_angle
C8 N1 C10 118.05(13)
C5 N2 C4 118.57(13)
C15 N3 C16 118.12(13)
C9 N4 C28 118.19(14)
C34 N5 C11 116.80(14)
C35 N6 C13 116.80(15)
C17 N7 C40 117.05(17)
C39 N8 C7 117.12(16)
N2 C4 C22 122.25(15)
N2 C4 C7 116.57(14)
C22 C4 C7 121.15(15)
N2 C5 C32 122.21(14)
N2 C5 C8 116.90(13)
C32 C5 C8 120.80(14)
N8 C7 C19 122.20(15)
N8 C7 C4 116.29(14)
C19 C7 C4 121.51(15)
N1 C8 C29 122.56(14)
N1 C8 C5 115.95(13)
C29 C8 C5 121.43(14)
N4 C9 C31 122.45(15)
N4 C9 C15 116.77(14)
C31 C9 C15 120.69(15)
N1 C10 C23 122.88(15)
N1 C10 C13 115.54(14)
C23 C10 C13 121.56(14)
N5 C11 C13 120.59(14)
N5 C11 C16 115.85(14)
C13 C11 C16 123.53(14)
N6 C13 C11 120.95(15)
N6 C13 C10 116.32(14)
C11 C13 C10 122.68(14)
N3 C15 C18 122.32(14)
N3 C15 C9 116.40(14)
C18 C15 C9 121.22(15)
N3 C16 C20 122.94(15)
N3 C16 C11 116.26(14)
C20 C16 C11 120.81(14)
N7 C17 C37 122.64(17)
N7 C17 C28 116.25(16)
C37 C17 C28 121.09(16)
C30 C18 C15 118.75(15)
C30 C18 H18 120.6
C15 C18 H18 120.6
C36 C19 C7 119.58(16)
C36 C19 H19 120.2
C7 C19 H19 120.2
C30 C20 C16 118.41(15)
C30 C20 H20 120.8
C16 C20 H20 120.8
C33 C21 C28 118.77(16)
C33 C21 H21 120.6
C28 C21 H21 120.6
C27 C22 C4 118.77(15)
C27 C22 H22 120.6
C4 C22 H22 120.6
C26 C23 C10 118.40(15)
C26 C23 H23 120.8
C10 C23 H23 120.8
C29 C26 C23 119.36(15)
C29 C26 H26 120.3
C23 C26 H26 120.3
C22 C27 C32 119.87(15)
C22 C27 H27 120.1
C32 C27 H27 120.1
N4 C28 C21 122.52(16)
N4 C28 C17 116.77(15)
C21 C28 C17 120.66(16)
C26 C29 C8 118.71(15)
C26 C29 H29 120.6
C8 C29 H29 120.6
C18 C30 C20 119.43(15)
C18 C30 H30 120.3
C20 C30 H30 120.3
C33 C31 C9 118.79(16)
C33 C31 H31 120.6
C9 C31 H31 120.6
C27 C32 C5 118.32(15)
C27 C32 H32 120.8
C5 C32 H32 120.8
C31 C33 C21 119.23(16)
C31 C33 H33 120.4
C21 C33 H33 120.4
N5 C34 C35 121.95(16)
N5 C34 H34 119.0
C35 C34 H34 119.0
N6 C35 C34 121.82(16)
N6 C35 H35 119.1
C34 C35 H35 119.1
C19 C36 C42 118.36(17)
C19 C36 H36 120.8
C42 C36 H36 120.8
C38 C37 C17 118.72(18)
C38 C37 H37 120.6
C17 C37 H37 120.6
C41 C38 C37 119.2(2)
C41 C38 H38 120.4
C37 C38 H38 120.4
N8 C39 C42 124.27(18)
N8 C39 H39 117.9
C42 C39 H39 117.9
N7 C40 C41 123.92(19)
N7 C40 H40 118.0
C41 C40 H40 118.0
C40 C41 C38 118.49(19)
C40 C41 H41 120.8
C38 C41 H41 120.8
C39 C42 C36 118.45(18)
C39 C42 H42 120.8
C36 C42 H42 120.8

loop_
_geom_bond_atom_site_label_1
_geom_bond_atom_site_label_2
_geom_bond_distance
N1 C8 1.3399(18)
N1 C10 1.3413(19)
N2 C5 1.3403(18)
N2 C4 1.3449(19)
N3 C15 1.3410(19)
N3 C16 1.3421(19)
N4 C9 1.3424(19)
N4 C28 1.342(2)
N5 C34 1.331(2)
N5 C11 1.3423(19)
N6 C35 1.333(2)
N6 C13 1.3380(19)
N7 C17 1.339(2)
N7 C40 1.342(2)
N8 C39 1.332(2)
N8 C7 1.337(2)
C4 C22 1.388(2)
C4 C7 1.488(2)
C5 C32 1.396(2)
C5 C8 1.489(2)
C7 C19 1.389(2)
C8 C29 1.392(2)
C9 C31 1.393(2)
C9 C15 1.488(2)
C10 C23 1.390(2)
C10 C13 1.485(2)
C11 C13 1.411(2)
C11 C16 1.490(2)
C15 C18 1.397(2)
C16 C20 1.389(2)
C17 C37 1.384(2)
C17 C28 1.488(2)
C18 C30 1.379(2)
C18 H18 0.9500
C19 C36 1.376(2)
C19 H19 0.9500
C20 C30 1.382(2)
C20 H20 0.9500
C21 C33 1.381(2)
C21 C28 1.392(2)
C21 H21 0.9500
C22 C27 1.372(2)
C22 H22 0.9500
C23 C26 1.383(2)
C23 H23 0.9500
C26 C29 1.380(2)
C26 H26 0.9500
C27 C32 1.380(2)
C27 H27 0.9500
C29 H29 0.9500
C30 H30 0.9500
C31 C33 1.379(2)
C31 H31 0.9500
C32 H32 0.9500
C33 H33 0.9500
C34 C35 1.379(2)
C34 H34 0.9500
C35 H35 0.9500
C36 C42 1.376(3)
C36 H36 0.9500
C37 C38 1.382(3)
C37 H37 0.9500
C38 C41 1.370(3)
C38 H38 0.9500
C39 C42 1.374(3)
C39 H39 0.9500
C40 C41 1.368(3)
C40 H40 0.9500
C41 H41 0.9500
C42 H42 0.9500

loop_
_geom_torsion_atom_site_label_1
_geom_torsion_atom_site_label_2
_geom_torsion_atom_site_label_3
_geom_torsion_atom_site_label_4
_geom_torsion
C5 N2 C4 C22 0.7(2)
C5 N2 C4 C7 -177.78(13)
C4 N2 C5 C32 -1.0(2)
C4 N2 C5 C8 175.65(12)
C39 N8 C7 C19 0.3(3)
C39 N8 C7 C4 179.99(18)
N2 C4 C7 N8 176.91(14)
C22 C4 C7 N8 -1.6(2)
N2 C4 C7 C19 -3.4(2)
C22 C4 C7 C19 178.12(15)
C10 N1 C8 C29 -2.2(2)
C10 N1 C8 C5 175.28(12)
N2 C5 C8 N1 171.60(12)
C32 C5 C8 N1 -11.7(2)
N2 C5 C8 C29 -10.9(2)
C32 C5 C8 C29 165.80(15)
C28 N4 C9 C31 0.5(2)
C28 N4 C9 C15 177.06(13)
C8 N1 C10 C23 2.4(2)
C8 N1 C10 C13 -179.35(12)
C34 N5 C11 C13 -6.6(2)
C34 N5 C11 C16 171.95(13)
C35 N6 C13 C11 -5.5(2)
C35 N6 C13 C10 171.94(13)
N5 C11 C13 N6 11.2(2)
C16 C11 C13 N6 -167.19(13)
N5 C11 C13 C10 -166.07(13)
C16 C11 C13 C10 15.5(2)
N1 C10 C13 N6 -143.17(14)
C23 C10 C13 N6 35.1(2)
N1 C10 C13 C11 34.2(2)
C23 C10 C13 C11 -147.47(15)
C16 N3 C15 C18 -1.7(2)
C16 N3 C15 C9 175.63(12)
N4 C9 C15 N3 177.49(12)
C31 C9 C15 N3 -5.9(2)
N4 C9 C15 C18 -5.1(2)
C31 C9 C15 C18 171.48(15)
C15 N3 C16 C20 2.1(2)
C15 N3 C16 C11 -178.16(12)
N5 C11 C16 N3 -141.59(14)
C13 C11 C16 N3 36.9(2)
N5 C11 C16 C20 38.14(19)
C13 C11 C16 C20 -143.40(15)
C40 N7 C17 C37 0.2(2)
C40 N7 C17 C28 -178.50(15)
N3 C15 C18 C30 0.4(2)
C9 C15 C18 C30 -176.78(15)
N8 C7 C19 C36 -1.2(3)
C4 C7 C19 C36 179.19(16)
N3 C16 C20 C30 -1.2(2)
C11 C16 C20 C30 179.08(14)
N2 C4 C22 C27 0.1(2)
C7 C4 C22 C27 178.44(15)
N1 C10 C23 C26 -0.9(2)
C13 C10 C23 C26 -179.04(14)
C10 C23 C26 C29 -0.9(3)
C4 C22 C27 C32 -0.4(3)
C9 N4 C28 C21 1.5(2)
C9 N4 C28 C17 -175.64(13)
C33 C21 C28 N4 -1.7(2)
C33 C21 C28 C17 175.33(15)
N7 C17 C28 N4 169.40(14)
C37 C17 C28 N4 -9.3(2)
N7 C17 C28 C21 -7.8(2)
C37 C17 C28 C21 173.47(15)
C23 C26 C29 C8 1.1(2)
N1 C8 C29 C26 0.5(2)
C5 C8 C29 C26 -176.85(15)
C15 C18 C30 C20 0.5(3)
C16 C20 C30 C18 -0.1(2)
N4 C9 C31 C33 -2.3(2)
C15 C9 C31 C33 -178.69(15)
C22 C27 C32 C5 0.1(3)
N2 C5 C32 C27 0.7(2)
C8 C5 C32 C27 -175.90(15)
C9 C31 C33 C21 2.0(3)
C28 C21 C33 C31 -0.1(3)
C11 N5 C34 C35 -2.9(2)
C13 N6 C35 C34 -4.0(2)
N5 C34 C35 N6 8.7(2)
C7 C19 C36 C42 0.6(3)
N7 C17 C37 C38 -0.3(3)
C28 C17 C37 C38 178.38(16)
C17 C37 C38 C41 0.4(3)
C7 N8 C39 C42 1.1(4)
C17 N7 C40 C41 -0.3(3)
N7 C40 C41 C38 0.5(3)
C37 C38 C41 C40 -0.5(3)
N8 C39 C42 C36 -1.7(4)
C19 C36 C42 C39 0.7(3)
